data_4133140
loop_
_publ_author_name
'Kokan, Zoran'
'Chmielewski, Micha\/l J'

_publ_section_title
;
 A Photoswitchable Heteroditopic Ion-Pair Receptor.
;
_journal_issue 47
_journal_name_full 'Journal of the American Chemical Society'
_journal_page_first 16010
_journal_page_last 16014
_journal_paper_doi 10.1021/jacs.8b08689
_journal_volume 140
_journal_year 2018
_chemical_formula_moiety 'C20 H17 N5 O2, H4 N, I'
_chemical_formula_sum 'C20 H21 I N6 O2'
_chemical_formula_weight 504.33
_space_group_crystal_system triclinic
_space_group_IT_number 2
_space_group_name_Hall '-P 1'
_space_group_name_H-M_alt 'P -1'
_atom_sites_solution_hydrogens mixed
_atom_sites_solution_primary direct
_audit_creation_date 2018-03-16
_audit_creation_method
;
Olex2 1.2-ac21
(compiled 2015.09.16 svn.r134, GUI svn.r4998)
;
_cell_angle_alpha 78.363(4)
_cell_angle_beta 81.711(4)
_cell_angle_gamma 62.200(4)
_cell_formula_units_Z 2
_cell_length_a 10.1486(4)
_cell_length_b 10.7029(5)
_cell_length_c 11.0170(5)
_cell_measurement_reflns_used 10262
_cell_measurement_temperature 100(2)
_cell_measurement_theta_max 67.0460
_cell_measurement_theta_min 4.0800
_cell_volume 1035.05(9)
_computing_cell_refinement 'CrysAlisPro 1.171.38.43d (Rigaku OD, 2015)'
_computing_data_collection 'CrysAlisPro 1.171.38.43d (Rigaku OD, 2015)'
_computing_data_reduction 'CrysAlisPro 1.171.38.43d (Rigaku OD, 2015)'
_computing_molecular_graphics 'Olex2 (Dolomanov et al., 2009)'
_computing_publication_material 'Olex2 (Dolomanov et al., 2009)'
_computing_structure_refinement 'ShelXL (Sheldrick, 2008)'
_computing_structure_solution 'ShelXT (Sheldrick, 2015)'
_diffrn_ambient_environment N~2~
_diffrn_ambient_temperature 100(2)
_diffrn_detector 'CCD plate'
_diffrn_detector_area_resol_mean 5.2195
_diffrn_detector_type Atlas
_diffrn_measured_fraction_theta_full 1.000
_diffrn_measured_fraction_theta_max 1.000
_diffrn_measurement_device 'four-circle diffractometer'
_diffrn_measurement_device_type 'SuperNova, Dual, Cu at zero, Atlas'
_diffrn_measurement_method '\w scans'
_diffrn_orient_matrix_type 'CrysAlisPro convention (1999,Acta A55,543-557)'
_diffrn_orient_matrix_UB_11 -0.0737731000
_diffrn_orient_matrix_UB_12 -0.0433729000
_diffrn_orient_matrix_UB_13 -0.0857415000
_diffrn_orient_matrix_UB_21 0.1526145000
_diffrn_orient_matrix_UB_22 -0.1233657000
_diffrn_orient_matrix_UB_23 -0.0301153000
_diffrn_orient_matrix_UB_31 -0.0285322000
_diffrn_orient_matrix_UB_32 -0.1000878000
_diffrn_orient_matrix_UB_33 0.1104215000
_diffrn_radiation_monochromator mirror
_diffrn_radiation_probe x-ray
_diffrn_radiation_type CuK\a
_diffrn_radiation_wavelength 1.54184
_diffrn_reflns_av_R_equivalents 0.0376
_diffrn_reflns_av_unetI/netI 0.0304
_diffrn_reflns_Laue_measured_fraction_full 1.000
_diffrn_reflns_Laue_measured_fraction_max 1.000
_diffrn_reflns_limit_h_max 12
_diffrn_reflns_limit_h_min -12
_diffrn_reflns_limit_k_max 12
_diffrn_reflns_limit_k_min -12
_diffrn_reflns_limit_l_max 13
_diffrn_reflns_limit_l_min -13
_diffrn_reflns_number 13116
_diffrn_reflns_point_group_measured_fraction_full 1.000
_diffrn_reflns_point_group_measured_fraction_max 1.000
_diffrn_reflns_theta_full 67.075
_diffrn_reflns_theta_max 67.075
_diffrn_reflns_theta_min 4.104
_diffrn_source 'micro-focus sealed X-ray tube'
_diffrn_source_type 'SuperNova (Cu) X-ray Source'
_exptl_absorpt_coefficient_mu 12.397
_exptl_absorpt_correction_T_max 0.636
_exptl_absorpt_correction_T_min 0.262
_exptl_absorpt_correction_type gaussian
_exptl_absorpt_process_details
;
CrysAlisPro 1.171.38.43d (Rigaku Oxford Diffraction, 2015)
Numerical absorption correction based on gaussian integration over
			a multifaceted crystal model
Empirical absorption correction using spherical harmonics,
 implemented in SCALE3 ABSPACK scaling algorithm.
;
_exptl_crystal_colour colourless
_exptl_crystal_colour_primary colourless
_exptl_crystal_density_diffrn 1.618
_exptl_crystal_description block
_exptl_crystal_F_000 504
_exptl_crystal_size_max 0.19
_exptl_crystal_size_mid 0.13
_exptl_crystal_size_min 0.08
_refine_diff_density_max 0.546
_refine_diff_density_min -0.452
_refine_diff_density_rms 0.082
_refine_ls_extinction_method none
_refine_ls_goodness_of_fit_ref 1.048
_refine_ls_hydrogen_treatment mixed
_refine_ls_matrix_type full
_refine_ls_number_parameters 280
_refine_ls_number_reflns 3689
_refine_ls_number_restraints 1
_refine_ls_restrained_S_all 1.048
_refine_ls_R_factor_all 0.0238
_refine_ls_R_factor_gt 0.0228
_refine_ls_shift/su_max 0.001
_refine_ls_shift/su_mean 0.000
_refine_ls_structure_factor_coef Fsqd
_refine_ls_weighting_details 'w=1/[\s^2^(Fo^2^)+(0.0354P)^2^+0.3453P] where P=(Fo^2^+2Fc^2^)/3'
_refine_ls_weighting_scheme calc
_refine_ls_wR_factor_gt 0.0576
_refine_ls_wR_factor_ref 0.0587
_reflns_Friedel_coverage 0.000
_reflns_number_gt 3567
_reflns_number_total 3689
_reflns_threshold_expression 'I > 2\s(I)'
_cod_data_source_file ja8b08689_si_007.cif
_cod_data_source_block 2018_03_15_dt_zk50-nh4i_n
_cod_database_code 4133140
_shelx_space_group_comment
;
The symmetry employed for this shelxl refinement is uniquely defined
by the following loop, which should always be used as a source of
symmetry information in preference to the above space-group names.
They are only intended as comments.
;
_reflns_odcompleteness_completeness 99.97
_reflns_odcompleteness_iscentric 1
_reflns_odcompleteness_theta 66.97
_olex2_refinement_description
;
1. Fixed Uiso
 At 1.2 times of:
  All C(H) groups, All C(H,H,H,H,H,H,H,H) groups
2. Restrained distances
 H6D-N6
 0.88 with sigma of 0.02
3.a Secondary CH2 refined with riding coordinates:
 C7(H7A,H7B)
3.b Aromatic/amide H refined with riding coordinates:
 C2(H2), C3(H3), C4(H4), C9(H9), C10(H10), C11(H11), C12(H12), C13(H13),
 C15(H15), C17(H17), C18(H18), C19(H19), C20(H20)
;
_shelx_shelxl_version_number 2014/7
_olex2_date_sample_data_collection 2018-03-15
_olex2_submission_special_instructions 'No special instructions were received'
_oxdiff_exptl_absorpt_empirical_details
;
Empirical correction (ABSPACK) includes:
- Absorption correction using spherical harmonics
- Frame scaling
;
_oxdiff_exptl_absorpt_empirical_full_max 1.475
_oxdiff_exptl_absorpt_empirical_full_min 0.623

loop_
_space_group_symop_operation_xyz
'x, y, z'
'-x, -y, -z'

loop_
_atom_site_label
_atom_site_type_symbol
_atom_site_fract_x
_atom_site_fract_y
_atom_site_fract_z
_atom_site_U_iso_or_equiv
_atom_site_adp_type
_atom_site_occupancy
_atom_site_site_symmetry_order
_atom_site_calc_flag
_atom_site_refinement_flags_posn
C1 C 0.1922(3) 0.6907(3) 0.5669(2) 0.0153(5) Uani 1 1 d .
C2 C 0.1359(3) 0.7943(3) 0.4639(2) 0.0202(5) Uani 1 1 d .
H2 H 0.0723 0.8890 0.4730 0.024 Uiso 1 1 calc R
C3 C 0.1770(3) 0.7533(3) 0.3471(2) 0.0240(5) Uani 1 1 d .
H3 H 0.1394 0.8200 0.2766 0.029 Uiso 1 1 calc R
C4 C 0.2741(3) 0.6126(3) 0.3363(2) 0.0205(5) Uani 1 1 d .
H4 H 0.3047 0.5829 0.2590 0.025 Uiso 1 1 calc R
C5 C 0.3248(3) 0.5165(3) 0.4451(2) 0.0152(5) Uani 1 1 d .
C6 C 0.1471(2) 0.7331(3) 0.6944(2) 0.0153(5) Uani 1 1 d .
C7 C 0.1444(3) 0.6516(3) 0.9172(2) 0.0204(5) Uani 1 1 d .
H7A H 0.1649 0.5616 0.9709 0.024 Uiso 1 1 calc R
H7B H 0.0384 0.7143 0.9265 0.024 Uiso 1 1 calc R
H2A H 0.224(3) 0.544(4) 0.776(3) 0.024 Uiso 1 1 d R
H3A H 0.419(3) 0.307(3) 0.621(3) 0.024 Uiso 1 1 d R
H6A H 0.213(4) 0.954(3) 0.711(3) 0.024 Uiso 1 1 d R
H6B H 0.288(3) 1.023(3) 0.615(3) 0.024 Uiso 1 1 d R
H6C H 0.297(3) 1.014(3) 0.753(3) 0.024 Uiso 1 1 d R
H6D H 0.374(3) 0.886(2) 0.689(3) 0.024 Uiso 1 1 d DR
C8 C 0.2314(3) 0.7189(3) 0.9572(2) 0.0183(5) Uani 1 1 d .
C9 C 0.1578(3) 0.8371(3) 1.0172(2) 0.0206(5) Uani 1 1 d .
H9 H 0.0556 0.8731 1.0360 0.025 Uiso 1 1 calc R
C10 C 0.2354(3) 0.9030(3) 1.0497(2) 0.0233(5) Uani 1 1 d .
H10 H 0.1848 0.9839 1.0882 0.028 Uiso 1 1 calc R
C11 C 0.3886(3) 0.8471(3) 1.0243(2) 0.0232(5) Uani 1 1 d .
H11 H 0.4409 0.8904 1.0462 0.028 Uiso 1 1 calc R
C12 C 0.4637(3) 0.7267(3) 0.9664(2) 0.0243(6) Uani 1 1 d .
H12 H 0.5665 0.6882 0.9506 0.029 Uiso 1 1 calc R
C13 C 0.3847(3) 0.6635(3) 0.9321(2) 0.0211(5) Uani 1 1 d .
H13 H 0.4349 0.5837 0.8921 0.025 Uiso 1 1 calc R
C14 C 0.4309(3) 0.3623(3) 0.4368(2) 0.0161(5) Uani 1 1 d .
C15 C 0.5988(3) 0.0555(3) 0.6517(2) 0.0168(5) Uani 1 1 d .
H15 H 0.5604 0.0942 0.7248 0.020 Uiso 1 1 calc R
C16 C 0.7013(3) -0.0980(3) 0.6555(2) 0.0163(5) Uani 1 1 d .
C17 C 0.7422(3) -0.1850(3) 0.7700(2) 0.0198(5) Uani 1 1 d .
H17 H 0.7046 -0.1474 0.8436 0.024 Uiso 1 1 calc R
C18 C 0.8405(3) -0.3293(3) 0.7718(2) 0.0213(5) Uani 1 1 d .
H18 H 0.8708 -0.3897 0.8467 0.026 Uiso 1 1 calc R
C19 C 0.8920(3) -0.3813(3) 0.6608(3) 0.0227(5) Uani 1 1 d .
H19 H 0.9568 -0.4775 0.6592 0.027 Uiso 1 1 calc R
C20 C 0.8454(3) -0.2871(3) 0.5513(3) 0.0208(5) Uani 1 1 d .
H20 H 0.8808 -0.3230 0.4768 0.025 Uiso 1 1 calc R
N1 N 0.2849(2) 0.5531(2) 0.55920(19) 0.0151(4) Uani 1 1 d .
N2 N 0.1837(2) 0.6264(2) 0.78849(19) 0.0172(4) Uani 1 1 d .
N3 N 0.4686(2) 0.2768(2) 0.54804(19) 0.0161(4) Uani 1 1 d .
N4 N 0.5634(2) 0.1348(2) 0.54619(19) 0.0161(4) Uani 1 1 d .
N5 N 0.7525(2) -0.1479(2) 0.54667(19) 0.0181(4) Uani 1 1 d .
O1 O 0.07948(19) 0.86150(18) 0.70712(17) 0.0193(4) Uani 1 1 d .
O2 O 0.47852(19) 0.32101(19) 0.33624(16) 0.0200(4) Uani 1 1 d .
N6 N 0.2933(2) 0.9654(2) 0.6952(2) 0.0180(4) Uani 1 1 d D
I1 I 0.21898(2) 0.26832(2) 0.83829(2) 0.01746(7) Uani 1 1 d .

loop_
_atom_site_aniso_label
_atom_site_aniso_U_11
_atom_site_aniso_U_22
_atom_site_aniso_U_33
_atom_site_aniso_U_23
_atom_site_aniso_U_13
_atom_site_aniso_U_12
C1 0.0132(11) 0.0163(12) 0.0177(12) -0.0022(10) 0.0011(9) -0.0085(9)
C2 0.0213(12) 0.0150(12) 0.0222(13) 0.0002(10) -0.0015(10) -0.0076(10)
C3 0.0290(14) 0.0209(13) 0.0187(13) 0.0043(10) -0.0042(10) -0.0105(11)
C4 0.0234(12) 0.0216(13) 0.0161(12) -0.0022(10) -0.0006(10) -0.0101(11)
C5 0.0146(11) 0.0154(12) 0.0161(12) -0.0023(9) 0.0004(9) -0.0075(10)
C6 0.0125(10) 0.0154(12) 0.0193(12) -0.0032(10) 0.0010(9) -0.0078(9)
C7 0.0255(13) 0.0232(13) 0.0161(12) -0.0034(10) 0.0016(10) -0.0146(11)
C8 0.0228(12) 0.0190(12) 0.0129(11) 0.0028(10) -0.0020(9) -0.0109(10)
C9 0.0224(12) 0.0214(13) 0.0158(12) -0.0012(10) -0.0014(9) -0.0086(11)
C10 0.0317(14) 0.0228(13) 0.0173(13) -0.0051(11) -0.0013(10) -0.0131(12)
C11 0.0294(14) 0.0297(14) 0.0162(12) 0.0009(11) -0.0057(10) -0.0184(12)
C12 0.0217(13) 0.0311(15) 0.0188(13) 0.0025(11) -0.0022(10) -0.0130(12)
C13 0.0244(13) 0.0202(13) 0.0150(12) 0.0005(10) 0.0021(10) -0.0092(11)
C14 0.0139(11) 0.0179(12) 0.0183(12) -0.0036(10) 0.0000(9) -0.0085(10)
C15 0.0164(11) 0.0171(12) 0.0165(12) -0.0036(10) 0.0004(9) -0.0071(10)
C16 0.0141(11) 0.0174(12) 0.0197(12) -0.0013(10) -0.0015(9) -0.0094(10)
C17 0.0201(12) 0.0224(13) 0.0183(12) -0.0003(10) -0.0009(10) -0.0120(11)
C18 0.0163(12) 0.0208(13) 0.0258(14) 0.0044(11) -0.0073(10) -0.0089(10)
C19 0.0161(12) 0.0178(12) 0.0341(15) -0.0025(11) -0.0026(10) -0.0076(10)
C20 0.0168(12) 0.0192(13) 0.0268(14) -0.0049(11) -0.0001(10) -0.0082(10)
N1 0.0142(9) 0.0164(10) 0.0162(10) -0.0022(8) 0.0005(8) -0.0087(8)
N2 0.0197(10) 0.0134(10) 0.0179(11) -0.0043(8) 0.0014(8) -0.0070(8)
N3 0.0163(10) 0.0151(10) 0.0145(10) -0.0040(8) 0.0014(8) -0.0051(8)
N4 0.0154(9) 0.0151(10) 0.0174(10) -0.0031(8) -0.0003(8) -0.0065(8)
N5 0.0153(10) 0.0196(11) 0.0198(11) -0.0023(9) -0.0006(8) -0.0087(9)
O1 0.0184(8) 0.0157(9) 0.0240(9) -0.0055(7) 0.0004(7) -0.0073(7)
O2 0.0220(9) 0.0198(9) 0.0152(9) -0.0053(7) 0.0018(7) -0.0065(7)
N6 0.0192(11) 0.0175(11) 0.0183(11) -0.0060(9) 0.0026(8) -0.0088(9)
I1 0.02006(9) 0.01506(10) 0.01681(9) -0.00252(6) 0.00111(6) -0.00813(7)

loop_
_atom_type_symbol
_atom_type_description
_atom_type_scat_dispersion_real
_atom_type_scat_dispersion_imag
_atom_type_scat_source
C C 0.0181 0.0091 'International Tables Vol C Tables 4.2.6.8 and 6.1.1.4'
H H 0.0000 0.0000 'International Tables Vol C Tables 4.2.6.8 and 6.1.1.4'
I I -0.3257 6.8362 'International Tables Vol C Tables 4.2.6.8 and 6.1.1.4'
N N 0.0311 0.0180 'International Tables Vol C Tables 4.2.6.8 and 6.1.1.4'
O O 0.0492 0.0322 'International Tables Vol C Tables 4.2.6.8 and 6.1.1.4'

loop_
_geom_angle_atom_site_label_1
_geom_angle_atom_site_label_2
_geom_angle_atom_site_label_3
_geom_angle
C2 C1 C6 119.1(2)
N1 C1 C2 123.3(2)
N1 C1 C6 117.6(2)
C1 C2 H2 120.8
C3 C2 C1 118.5(2)
C3 C2 H2 120.8
C2 C3 H3 120.3
C4 C3 C2 119.4(2)
C4 C3 H3 120.3
C3 C4 H4 121.0
C3 C4 C5 118.0(2)
C5 C4 H4 121.0
C4 C5 C14 119.3(2)
N1 C5 C4 123.7(2)
N1 C5 C14 116.9(2)
N2 C6 C1 115.8(2)
O1 C6 C1 120.5(2)
O1 C6 N2 123.7(2)
H7A C7 H7B 107.9
C8 C7 H7A 109.2
C8 C7 H7B 109.2
N2 C7 H7A 109.2
N2 C7 H7B 109.2
N2 C7 C8 111.9(2)
C9 C8 C7 120.1(2)
C9 C8 C13 119.4(2)
C13 C8 C7 120.5(2)
C8 C9 H9 119.7
C8 C9 C10 120.6(2)
C10 C9 H9 119.7
C9 C10 H10 120.1
C11 C10 C9 119.7(2)
C11 C10 H10 120.1
C10 C11 H11 120.0
C12 C11 C10 120.0(2)
C12 C11 H11 120.0
C11 C12 H12 120.1
C11 C12 C13 119.9(2)
C13 C12 H12 120.1
C8 C13 C12 120.4(2)
C8 C13 H13 119.8
C12 C13 H13 119.8
N3 C14 C5 114.6(2)
O2 C14 C5 121.2(2)
O2 C14 N3 124.2(2)
C16 C15 H15 120.5
N4 C15 H15 120.5
N4 C15 C16 118.9(2)
C17 C16 C15 119.4(2)
N5 C16 C15 117.9(2)
N5 C16 C17 122.7(2)
C16 C17 H17 120.7
C18 C17 C16 118.6(2)
C18 C17 H17 120.7
C17 C18 H18 120.6
C19 C18 C17 118.9(2)
C19 C18 H18 120.6
C18 C19 H19 120.7
C18 C19 C20 118.6(2)
C20 C19 H19 120.7
C19 C20 H20 118.1
N5 C20 C19 123.9(2)
N5 C20 H20 118.1
C1 N1 C5 117.1(2)
C6 N2 C7 121.8(2)
C6 N2 H2A 121(2)
C7 N2 H2A 118(2)
C14 N3 H3A 122.0(19)
C14 N3 N4 117.1(2)
N4 N3 H3A 120(2)
C15 N4 N3 116.5(2)
C20 N5 C16 117.3(2)
H6A N6 H6B 109(3)
H6A N6 H6C 109(3)
H6A N6 H6D 113(3)
H6B N6 H6C 108(3)
H6B N6 H6D 105(3)
H6C N6 H6D 113(3)

loop_
_geom_bond_atom_site_label_1
_geom_bond_atom_site_label_2
_geom_bond_distance
C1 C2 1.391(3)
C1 C6 1.505(3)
C1 N1 1.340(3)
C2 H2 0.9300
C2 C3 1.387(4)
C3 H3 0.9300
C3 C4 1.381(4)
C4 H4 0.9300
C4 C5 1.395(3)
C5 C14 1.505(3)
C5 N1 1.342(3)
C6 N2 1.324(3)
C6 O1 1.244(3)
C7 H7A 0.9700
C7 H7B 0.9700
C7 C8 1.525(3)
C7 N2 1.460(3)
C8 C9 1.381(4)
C8 C13 1.389(4)
C9 H9 0.9300
C9 C10 1.396(4)
C10 H10 0.9300
C10 C11 1.389(4)
C11 H11 0.9300
C11 C12 1.387(4)
C12 H12 0.9300
C12 C13 1.392(4)
C13 H13 0.9300
C14 N3 1.357(3)
C14 O2 1.224(3)
C15 H15 0.9300
C15 C16 1.474(3)
C15 N4 1.280(3)
C16 C17 1.396(3)
C16 N5 1.347(3)
C17 H17 0.9300
C17 C18 1.392(4)
C18 H18 0.9300
C18 C19 1.378(4)
C19 H19 0.9300
C19 C20 1.387(4)
C20 H20 0.9300
C20 N5 1.336(3)
N2 H2A 0.82(3)
N3 H3A 0.91(3)
N3 N4 1.371(3)
N6 H6A 0.86(3)
N6 H6B 0.96(3)
N6 H6C 0.91(3)
N6 H6D 0.870(18)

loop_
_geom_torsion_atom_site_label_1
_geom_torsion_atom_site_label_2
_geom_torsion_atom_site_label_3
_geom_torsion_atom_site_label_4
_geom_torsion
C1 C2 C3 C4 -1.3(4)
C1 C6 N2 C7 -178.8(2)
C2 C1 C6 N2 169.0(2)
C2 C1 C6 O1 -10.9(3)
C2 C1 N1 C5 0.6(3)
C2 C3 C4 C5 1.2(4)
C3 C4 C5 C14 -179.9(2)
C3 C4 C5 N1 -0.2(4)
C4 C5 C14 N3 -177.5(2)
C4 C5 C14 O2 3.1(3)
C4 C5 N1 C1 -0.7(3)
C5 C14 N3 N4 179.06(19)
C6 C1 C2 C3 -179.2(2)
C6 C1 N1 C5 -179.81(19)
C7 C8 C9 C10 -177.4(2)
C7 C8 C13 C12 178.7(2)
C8 C7 N2 C6 -68.8(3)
C8 C9 C10 C11 -1.6(4)
C9 C8 C13 C12 -0.3(4)
C9 C10 C11 C12 0.3(4)
C10 C11 C12 C13 1.0(4)
C11 C12 C13 C8 -1.0(4)
C13 C8 C9 C10 1.6(4)
C14 C5 N1 C1 179.0(2)
C14 N3 N4 C15 179.6(2)
C15 C16 C17 C18 -179.3(2)
C15 C16 N5 C20 180.0(2)
C16 C15 N4 N3 -179.50(19)
C16 C17 C18 C19 -0.9(4)
C17 C16 N5 C20 0.5(3)
C17 C18 C19 C20 0.8(4)
C18 C19 C20 N5 -0.1(4)
C19 C20 N5 C16 -0.5(4)
N1 C1 C2 C3 0.4(4)
N1 C1 C6 N2 -10.6(3)
N1 C1 C6 O1 169.5(2)
N1 C5 C14 N3 2.8(3)
N1 C5 C14 O2 -176.6(2)
N2 C7 C8 C9 131.7(2)
N2 C7 C8 C13 -47.4(3)
N4 C15 C16 C17 179.2(2)
N4 C15 C16 N5 -0.4(3)
N5 C16 C17 C18 0.3(4)
O1 C6 N2 C7 1.1(4)
O2 C14 N3 N4 -1.6(3)
